data_4130157
loop_
_publ_author_name
'Zhang, Teng'
'Manna, Kuntal'
'Lin, Wenbin'

_publ_section_title
;
 Metal-Organic Frameworks Stabilize Solution-Inaccessible Cobalt Catalysts
 for Highly Efficient Broad-Scope Organic Transformations.
;
_journal_issue 9
_journal_name_full 'Journal of the American Chemical Society'
_journal_page_first 3241
_journal_page_last 3249
_journal_paper_doi 10.1021/jacs.6b00849
_journal_volume 138
_journal_year 2016
_chemical_formula_sum 'C96 H64 N12 O30 Zr6'
_chemical_formula_weight 2412.91
_space_group_crystal_system cubic
_space_group_IT_number 225
_space_group_name_Hall '-F 4 2 3'
_space_group_name_H-M_alt 'F m -3 m'
_audit_creation_method SHELXL-2013
_cell_angle_alpha 90
_cell_angle_beta 90
_cell_angle_gamma 90
_cell_formula_units_Z 4
_cell_length_a 32.499(7)
_cell_length_b 32.499(7)
_cell_length_c 32.499(7)
_cell_measurement_temperature 100(2)
_cell_volume 34325(13)
_computing_structure_refinement 'SHELXL-2013 (Sheldrick, 2013)'
_diffrn_ambient_temperature 100(2)
_diffrn_measured_fraction_theta_full 0.296
_diffrn_measured_fraction_theta_max 0.996
_diffrn_radiation_wavelength 0.518
_diffrn_reflns_av_R_equivalents 0.0966
_diffrn_reflns_av_unetI/netI 0.0146
_diffrn_reflns_Laue_measured_fraction_full 0.296
_diffrn_reflns_Laue_measured_fraction_max 0.996
_diffrn_reflns_limit_h_max 25
_diffrn_reflns_limit_h_min -25
_diffrn_reflns_limit_k_max 25
_diffrn_reflns_limit_k_min -24
_diffrn_reflns_limit_l_max 25
_diffrn_reflns_limit_l_min -23
_diffrn_reflns_number 31759
_diffrn_reflns_point_group_measured_fraction_full 0.296
_diffrn_reflns_point_group_measured_fraction_max 0.996
_diffrn_reflns_theta_full 18.107
_diffrn_reflns_theta_max 11.520
_diffrn_reflns_theta_min 0.791
_exptl_absorpt_coefficient_mu 0.496
_exptl_absorpt_correction_T_max 0.7436
_exptl_absorpt_correction_T_min 0.6193
_exptl_absorpt_correction_type multi-scan
_exptl_absorpt_process_details SADABS
_exptl_crystal_density_diffrn 0.467
_exptl_crystal_F_000 4816
_exptl_crystal_size_max 0.04
_exptl_crystal_size_mid 0.04
_exptl_crystal_size_min 0.04
_refine_diff_density_max 0.345
_refine_diff_density_min -2.225
_refine_diff_density_rms 0.133
_refine_ls_extinction_method none
_refine_ls_goodness_of_fit_ref 2.369
_refine_ls_hydrogen_treatment undef
_refine_ls_matrix_type full
_refine_ls_number_parameters 31
_refine_ls_number_reflns 473
_refine_ls_number_restraints 23
_refine_ls_restrained_S_all 2.378
_refine_ls_R_factor_all 0.1246
_refine_ls_R_factor_gt 0.1177
_refine_ls_shift/su_max 0.000
_refine_ls_shift/su_mean 0.000
_refine_ls_structure_factor_coef Fsqd
_refine_ls_weighting_details 'w=1/[\s^2^(Fo^2^)+(0.1000P)^2^] where P=(Fo^2^+2Fc^2^)/3'
_refine_ls_weighting_scheme calc
_refine_ls_wR_factor_gt 0.2742
_refine_ls_wR_factor_ref 0.2770
_reflns_Friedel_coverage 0.000
_reflns_number_gt 438
_reflns_number_total 473
_reflns_threshold_expression 'I > 2\s(I)'
_cod_data_source_file ja6b00849_si_003.cif
_cod_data_source_block fm3m_ms_sqz2
_cod_depositor_comments
;
The following automatic conversions were performed:

data item '_exptl_absorpt_correction_type' value 'multiscan' was
changed to 'multi-scan' in accordance with the
/home/saulius/struct/COD-crude-data/automatic-downloads/DataCite-retrospective/ACS/depositions/lib/dictionaries/cif_core.dic
dictionary named 'cif_core.dic' version 2.4.2 last updated on
2011-04-26.

Automatic conversion script
Id: cif_fix_values 6909 2019-04-08 15:41:33Z antanas 
;
_cod_original_cell_volume 34326(22)
_cod_database_code 4130157
_shelx_space_group_comment
;
The symmetry employed for this shelxl refinement is uniquely defined
by the following loop, which should always be used as a source of
symmetry information in preference to the above space-group names.
They are only intended as comments.
;
_shelxl_version_number 2013-4

loop_
_space_group_symop_operation_xyz
'x, y, z'
'-x, -y, z'
'-x, y, -z'
'x, -y, -z'
'z, x, y'
'z, -x, -y'
'-z, -x, y'
'-z, x, -y'
'y, z, x'
'-y, z, -x'
'y, -z, -x'
'-y, -z, x'
'y, x, -z'
'-y, -x, -z'
'y, -x, z'
'-y, x, z'
'x, z, -y'
'-x, z, y'
'-x, -z, -y'
'x, -z, y'
'z, y, -x'
'z, -y, x'
'-z, y, x'
'-z, -y, -x'
'x, y+1/2, z+1/2'
'-x, -y+1/2, z+1/2'
'-x, y+1/2, -z+1/2'
'x, -y+1/2, -z+1/2'
'z, x+1/2, y+1/2'
'z, -x+1/2, -y+1/2'
'-z, -x+1/2, y+1/2'
'-z, x+1/2, -y+1/2'
'y, z+1/2, x+1/2'
'-y, z+1/2, -x+1/2'
'y, -z+1/2, -x+1/2'
'-y, -z+1/2, x+1/2'
'y, x+1/2, -z+1/2'
'-y, -x+1/2, -z+1/2'
'y, -x+1/2, z+1/2'
'-y, x+1/2, z+1/2'
'x, z+1/2, -y+1/2'
'-x, z+1/2, y+1/2'
'-x, -z+1/2, -y+1/2'
'x, -z+1/2, y+1/2'
'z, y+1/2, -x+1/2'
'z, -y+1/2, x+1/2'
'-z, y+1/2, x+1/2'
'-z, -y+1/2, -x+1/2'
'x+1/2, y, z+1/2'
'-x+1/2, -y, z+1/2'
'-x+1/2, y, -z+1/2'
'x+1/2, -y, -z+1/2'
'z+1/2, x, y+1/2'
'z+1/2, -x, -y+1/2'
'-z+1/2, -x, y+1/2'
'-z+1/2, x, -y+1/2'
'y+1/2, z, x+1/2'
'-y+1/2, z, -x+1/2'
'y+1/2, -z, -x+1/2'
'-y+1/2, -z, x+1/2'
'y+1/2, x, -z+1/2'
'-y+1/2, -x, -z+1/2'
'y+1/2, -x, z+1/2'
'-y+1/2, x, z+1/2'
'x+1/2, z, -y+1/2'
'-x+1/2, z, y+1/2'
'-x+1/2, -z, -y+1/2'
'x+1/2, -z, y+1/2'
'z+1/2, y, -x+1/2'
'z+1/2, -y, x+1/2'
'-z+1/2, y, x+1/2'
'-z+1/2, -y, -x+1/2'
'x+1/2, y+1/2, z'
'-x+1/2, -y+1/2, z'
'-x+1/2, y+1/2, -z'
'x+1/2, -y+1/2, -z'
'z+1/2, x+1/2, y'
'z+1/2, -x+1/2, -y'
'-z+1/2, -x+1/2, y'
'-z+1/2, x+1/2, -y'
'y+1/2, z+1/2, x'
'-y+1/2, z+1/2, -x'
'y+1/2, -z+1/2, -x'
'-y+1/2, -z+1/2, x'
'y+1/2, x+1/2, -z'
'-y+1/2, -x+1/2, -z'
'y+1/2, -x+1/2, z'
'-y+1/2, x+1/2, z'
'x+1/2, z+1/2, -y'
'-x+1/2, z+1/2, y'
'-x+1/2, -z+1/2, -y'
'x+1/2, -z+1/2, y'
'z+1/2, y+1/2, -x'
'z+1/2, -y+1/2, x'
'-z+1/2, y+1/2, x'
'-z+1/2, -y+1/2, -x'
'-x, -y, -z'
'x, y, -z'
'x, -y, z'
'-x, y, z'
'-z, -x, -y'
'-z, x, y'
'z, x, -y'
'z, -x, y'
'-y, -z, -x'
'y, -z, x'
'-y, z, x'
'y, z, -x'
'-y, -x, z'
'y, x, z'
'-y, x, -z'
'y, -x, -z'
'-x, -z, y'
'x, -z, -y'
'x, z, y'
'-x, z, -y'
'-z, -y, x'
'-z, y, -x'
'z, -y, -x'
'z, y, x'
'-x, -y+1/2, -z+1/2'
'x, y+1/2, -z+1/2'
'x, -y+1/2, z+1/2'
'-x, y+1/2, z+1/2'
'-z, -x+1/2, -y+1/2'
'-z, x+1/2, y+1/2'
'z, x+1/2, -y+1/2'
'z, -x+1/2, y+1/2'
'-y, -z+1/2, -x+1/2'
'y, -z+1/2, x+1/2'
'-y, z+1/2, x+1/2'
'y, z+1/2, -x+1/2'
'-y, -x+1/2, z+1/2'
'y, x+1/2, z+1/2'
'-y, x+1/2, -z+1/2'
'y, -x+1/2, -z+1/2'
'-x, -z+1/2, y+1/2'
'x, -z+1/2, -y+1/2'
'x, z+1/2, y+1/2'
'-x, z+1/2, -y+1/2'
'-z, -y+1/2, x+1/2'
'-z, y+1/2, -x+1/2'
'z, -y+1/2, -x+1/2'
'z, y+1/2, x+1/2'
'-x+1/2, -y, -z+1/2'
'x+1/2, y, -z+1/2'
'x+1/2, -y, z+1/2'
'-x+1/2, y, z+1/2'
'-z+1/2, -x, -y+1/2'
'-z+1/2, x, y+1/2'
'z+1/2, x, -y+1/2'
'z+1/2, -x, y+1/2'
'-y+1/2, -z, -x+1/2'
'y+1/2, -z, x+1/2'
'-y+1/2, z, x+1/2'
'y+1/2, z, -x+1/2'
'-y+1/2, -x, z+1/2'
'y+1/2, x, z+1/2'
'-y+1/2, x, -z+1/2'
'y+1/2, -x, -z+1/2'
'-x+1/2, -z, y+1/2'
'x+1/2, -z, -y+1/2'
'x+1/2, z, y+1/2'
'-x+1/2, z, -y+1/2'
'-z+1/2, -y, x+1/2'
'-z+1/2, y, -x+1/2'
'z+1/2, -y, -x+1/2'
'z+1/2, y, x+1/2'
'-x+1/2, -y+1/2, -z'
'x+1/2, y+1/2, -z'
'x+1/2, -y+1/2, z'
'-x+1/2, y+1/2, z'
'-z+1/2, -x+1/2, -y'
'-z+1/2, x+1/2, y'
'z+1/2, x+1/2, -y'
'z+1/2, -x+1/2, y'
'-y+1/2, -z+1/2, -x'
'y+1/2, -z+1/2, x'
'-y+1/2, z+1/2, x'
'y+1/2, z+1/2, -x'
'-y+1/2, -x+1/2, z'
'y+1/2, x+1/2, z'
'-y+1/2, x+1/2, -z'
'y+1/2, -x+1/2, -z'
'-x+1/2, -z+1/2, y'
'x+1/2, -z+1/2, -y'
'x+1/2, z+1/2, y'
'-x+1/2, z+1/2, -y'
'-z+1/2, -y+1/2, x'
'-z+1/2, y+1/2, -x'
'z+1/2, -y+1/2, -x'
'z+1/2, y+1/2, x'

loop_
_atom_site_label
_atom_site_type_symbol
_atom_site_fract_x
_atom_site_fract_y
_atom_site_fract_z
_atom_site_U_iso_or_equiv
_atom_site_adp_type
_atom_site_occupancy
_atom_site_site_symmetry_order
_atom_site_calc_flag
_atom_site_refinement_flags_posn
_atom_site_refinement_flags_adp
_atom_site_refinement_flags_occupancy
Zr1 Zr 0.0000 1.0000 0.07530(8) 0.110(2) Uani 1 8 d S TU P
O1 O 0.0370(3) 1.0370(3) 0.0370(3) 0.113(6) Uani 1 6 d S TU P
O2 O 0.0000 0.9423(5) 0.1094(4) 0.213(6) Uani 1 2 d S TU P
C1 C 0.0000 0.9047(12) 0.0953(12) 0.235(16) Uiso 1 4 d S U P
C18 C 0.0000 0.8685(12) 0.1315(12) 0.274(18) Uiso 1 4 d S U P
C17 C 0.0000 0.890(3) 0.163(2) 0.33(2) Uiso 0.5 2 d S U P
C16 C 0.0000 0.847(3) 0.194(4) 0.40(3) Uiso 0.5 2 d GS U P
C15 C 0.0000(12) 0.806(4) 0.1836(16) 0.44(3) Uiso 0.5 2 d G U P
N14 N 0.0000(16) 0.7758(14) 0.214(5) 0.47(2) Uiso 0.5 2 d G U P
C13 C 0.0000(15) 0.787(4) 0.255(3) 0.43(3) Uiso 0.5 2 d G U P
C12 C 0.0000(16) 0.829(5) 0.2660(18) 0.40(3) Uiso 0.5 2 d G U P
C11 C 0.0000(12) 0.8586(17) 0.235(5) 0.40(3) Uiso 0.5 2 d G U P

loop_
_atom_site_aniso_label
_atom_site_aniso_U_11
_atom_site_aniso_U_22
_atom_site_aniso_U_33
_atom_site_aniso_U_23
_atom_site_aniso_U_13
_atom_site_aniso_U_12
Zr1 0.134(3) 0.134(3) 0.062(3) 0.000 0.000 0.000
O1 0.113(6) 0.113(6) 0.113(6) 0.001(6) 0.001(6) 0.001(6)
O2 0.299(16) 0.236(13) 0.103(9) 0.098(10) 0.000 0.000

loop_
_atom_type_symbol
_atom_type_description
_atom_type_scat_dispersion_real
_atom_type_scat_dispersion_imag
_atom_type_scat_source
C C 0.0009 0.0008 'International Tables Vol C Tables 4.2.6.8 and 6.1.1.4'
H H 0.0000 0.0000 'International Tables Vol C Tables 4.2.6.8 and 6.1.1.4'
N N 0.0022 0.0016 'International Tables Vol C Tables 4.2.6.8 and 6.1.1.4'
O O 0.0045 0.0030 'International Tables Vol C Tables 4.2.6.8 and 6.1.1.4'
Zr Zr -0.2136 2.3141 'International Tables Vol C Tables 4.2.6.8 and 6.1.1.4'

loop_
_geom_angle_atom_site_label_1
_geom_angle_atom_site_label_2
_geom_angle_atom_site_label_3
_geom_angle
_geom_angle_site_symmetry_1
_geom_angle_site_symmetry_3
O1 Zr1 O1 69.5(4) 2_575 100
O1 Zr1 O1 69.5(4) 2_575 99_575
O1 Zr1 O1 107.5(8) 100 99_575
O1 Zr1 O1 107.5(8) 2_575 .
O1 Zr1 O1 69.5(4) 100 .
O1 Zr1 O1 69.5(4) 99_575 .
O1 Zr1 O2 142.35(16) 2_575 109_665
O1 Zr1 O2 142.35(16) 100 109_665
O1 Zr1 O2 79.1(5) 99_575 109_665
O1 Zr1 O2 79.0(5) . 109_665
O1 Zr1 O2 142.35(16) 2_575 2_575
O1 Zr1 O2 79.1(5) 100 2_575
O1 Zr1 O2 142.35(16) 99_575 2_575
O1 Zr1 O2 79.0(5) . 2_575
O2 Zr1 O2 75.0(4) 109_665 2_575
O1 Zr1 O2 79.1(5) 2_575 110_465
O1 Zr1 O2 79.1(5) 100 110_465
O1 Zr1 O2 142.35(16) 99_575 110_465
O1 Zr1 O2 142.35(16) . 110_465
O2 Zr1 O2 118.9(8) 109_665 110_465
O2 Zr1 O2 75.0(4) 2_575 110_465
O1 Zr1 O2 79.1(5) 2_575 .
O1 Zr1 O2 142.35(16) 100 .
O1 Zr1 O2 79.1(5) 99_575 .
O1 Zr1 O2 142.35(16) . .
O2 Zr1 O2 75.0(4) 109_665 .
O2 Zr1 O2 118.9(8) 2_575 .
O2 Zr1 O2 75.0(4) 110_465 .
O1 Zr1 Zr1 34.8(2) 2_575 101_566
O1 Zr1 Zr1 34.8(2) 100 101_566
O1 Zr1 Zr1 89.1(4) 99_575 101_566
O1 Zr1 Zr1 89.1(4) . 101_566
O2 Zr1 Zr1 165.6(4) 109_665 101_566
O2 Zr1 Zr1 111.1(3) 2_575 101_566
O2 Zr1 Zr1 75.6(4) 110_465 101_566
O2 Zr1 Zr1 111.1(3) . 101_566
O1 Zr1 Zr1 34.8(2) 2_575 105_665
O1 Zr1 Zr1 89.1(4) 100 105_665
O1 Zr1 Zr1 34.8(2) 99_575 105_665
O1 Zr1 Zr1 89.1(4) . 105_665
O2 Zr1 Zr1 111.1(3) 109_665 105_665
O2 Zr1 Zr1 165.6(4) 2_575 105_665
O2 Zr1 Zr1 111.1(3) 110_465 105_665
O2 Zr1 Zr1 75.6(4) . 105_665
Zr1 Zr1 Zr1 60.0 101_566 105_665
O1 Zr1 Zr1 89.1(4) 2_575 5_564
O1 Zr1 Zr1 89.1(4) 100 5_564
O1 Zr1 Zr1 34.8(2) 99_575 5_564
O1 Zr1 Zr1 34.8(2) . 5_564
O2 Zr1 Zr1 75.6(4) 109_665 5_564
O2 Zr1 Zr1 111.1(3) 2_575 5_564
O2 Zr1 Zr1 165.6(4) 110_465 5_564
O2 Zr1 Zr1 111.1(3) . 5_564
Zr1 Zr1 Zr1 90.0 101_566 5_564
Zr1 Zr1 Zr1 60.0 105_665 5_564
O1 Zr1 Zr1 89.1(4) 2_575 9_465
O1 Zr1 Zr1 34.8(2) 100 9_465
O1 Zr1 Zr1 89.1(4) 99_575 9_465
O1 Zr1 Zr1 34.8(2) . 9_465
O2 Zr1 Zr1 111.1(3) 109_665 9_465
O2 Zr1 Zr1 75.6(4) 2_575 9_465
O2 Zr1 Zr1 111.1(3) 110_465 9_465
O2 Zr1 Zr1 165.6(4) . 9_465
Zr1 Zr1 Zr1 60.0 101_566 9_465
Zr1 Zr1 Zr1 90.0 105_665 9_465
Zr1 Zr1 Zr1 60.0 5_564 9_465
Zr1 O1 Zr1 110.5(4) 9_465 5_564
Zr1 O1 Zr1 110.5(4) 9_465 .
Zr1 O1 Zr1 110.5(4) 5_564 .
C1 O2 Zr1 129(3) . .
O2 C1 O2 131(5) . 114_566
O2 C1 C18 114(2) . .
O2 C1 C18 114(2) 114_566 .
C17 C18 C17 159(10) . 114_566
C17 C18 C1 101(6) . .
C17 C18 C1 101(6) 114_566 .
C18 C17 C16 91(8) . .
C15 C16 C15 15(7) 114_566 .
C15 C16 C11 105(7) 114_566 .
C15 C16 C11 120.0 . .
C15 C16 C17 144(10) 114_566 .
C15 C16 C17 130(10) . .
C11 C16 C17 110(10) . .
C15 C16 C16 45(10) 114_566 114_566
C15 C16 C16 31(6) . 114_566
C11 C16 C16 151(6) . 114_566
C17 C16 C16 99(6) . 114_566
C15 C15 C16 135(10) 114_566 114_566
C15 C15 N14 89.44(7) 114_566 .
C16 C15 N14 136(10) 114_566 .
C15 C15 C16 30.56(9) 114_566 .
C16 C15 C16 104(10) 114_566 .
N14 C15 C16 120.0 . .
C15 C15 N14 71(6) 114_566 114_566
C16 C15 N14 154(10) 114_566 114_566
N14 C15 N14 18(6) . 114_566
C16 C15 N14 102(6) . 114_566
C15 C15 C11 179(5) 114_566 114_566
C16 C15 C11 44(10) 114_566 114_566
N14 C15 C11 91.27(7) . 114_566
C16 C15 C11 148.73(6) . 114_566
N14 C15 C11 110(6) 114_566 114_566
N14 N14 C13 137(10) 114_566 114_566
N14 N14 C15 90.56(12) 114_566 .
C13 N14 C15 132(10) 114_566 .
N14 N14 C13 29.44(14) 114_566 .
C13 N14 C13 108(10) 114_566 .
C15 N14 C13 120.0 . .
N14 N14 C15 71(6) 114_566 114_566
C13 N14 C15 152(8) 114_566 114_566
C15 N14 C15 20(6) . 114_566
C13 N14 C15 100(6) . 114_566
N14 C13 C12 107(7) 114_566 .
N14 C13 N14 13(7) 114_566 .
C12 C13 N14 120.0 . .
N14 C13 C13 132(7) 114_566 42_554
C12 C13 C13 120.6 . 42_554
N14 C13 C13 119.4 . 42_554
N14 C13 C13 42(7) 114_566 114_566
C12 C13 C13 149.4 . 114_566
N14 C13 C13 29.4 . 114_566
C13 C13 C13 90.0 42_554 114_566
C13 C12 C11 120.0 . .
C12 C11 C16 120.0 . .
C12 C11 C15 89.9 . 114_566
C16 C11 C15 30.14(6) . 114_566

loop_
_geom_bond_atom_site_label_1
_geom_bond_atom_site_label_2
_geom_bond_distance
_geom_bond_site_symmetry_2
Zr1 O1 2.106(5) 2_575
Zr1 O1 2.106(5) 100
Zr1 O1 2.106(5) 99_575
Zr1 O1 2.106(5) .
Zr1 O2 2.178(12) 109_665
Zr1 O2 2.178(12) 2_575
Zr1 O2 2.178(12) 110_465
Zr1 O2 2.178(12) .
Zr1 Zr1 3.461(4) 101_566
Zr1 Zr1 3.461(4) 105_665
Zr1 Zr1 3.461(4) 5_564
Zr1 Zr1 3.461(4) 9_465
O1 Zr1 2.106(5) 9_465
O1 Zr1 2.106(5) 5_564
O2 C1 1.30(2) .
C1 O2 1.30(2) 114_566
C1 C18 1.66(5) .
C18 C17 1.25(7) .
C18 C17 1.25(7) 114_566
C17 C16 1.72(9) .
C16 C15 1.00(12) 114_566
C16 C15 1.3900 .
C16 C11 1.3900 .
C16 C16 1.9(3) 114_566
C15 C15 0.49(17) 114_566
C15 C16 1.00(8) 114_566
C15 N14 1.3900 .
C15 N14 1.47(6) 114_566
C15 C11 1.92(17) 114_566
N14 N14 0.47(17) 114_566
N14 C13 1.0(2) 114_566
N14 C13 1.3900 .
N14 C15 1.47(5) 114_566
C13 N14 1.01(13) 114_566
C13 C12 1.3900 .
C13 C13 1.47(7) 42_554
C13 C13 2.0(3) 114_566
C12 C11 1.3900 .
C11 C15 1.91(17) 114_566
